data_7122370
loop_
_publ_author_name
'Fischer, Anne A.'
'Lindeman, Sergey V.'
'Fiedler, Adam T.'

_publ_section_title
;
 A synthetic model of the nonheme iron-superoxo intermediate of cysteine
 dioxygenase.
;
_journal_issue 80
_journal_name_full 'Chemical communications (Cambridge, England)'
_journal_page_first 11344
_journal_page_last 11347
_journal_paper_doi 10.1039/c8cc06247a
_journal_volume 54
_journal_year 2018
_chemical_formula_moiety 'C21 H28 B Fe N7 S'
_chemical_formula_sum 'C21 H28 B Fe N7 S'
_chemical_formula_weight 477.22
_space_group_crystal_system orthorhombic
_space_group_IT_number 61
_space_group_name_Hall '-P 2ac 2ab'
_space_group_name_H-M_alt 'P b c a'
_symmetry_space_group_name_Hall '-P 2ac 2ab'
_symmetry_space_group_name_H-M 'P b c a'
_atom_sites_solution_hydrogens geom
_atom_sites_solution_primary iterative
_atom_sites_solution_secondary difmap
_audit_creation_date 2017-07-28
_audit_creation_method
;
Olex2 1.2
(compiled 2017.07.20 svn.r3457 for OlexSys, GUI svn.r5370)
;
_audit_update_record
;
2018-06-26 deposited with the CCDC.
2018-09-17 downloaded from the CCDC.
;
_cell_angle_alpha 90.00
_cell_angle_beta 90.00
_cell_angle_gamma 90.00
_cell_formula_units_Z 8
_cell_length_a 15.19917(12)
_cell_length_b 13.84434(12)
_cell_length_c 21.58924(15)
_cell_measurement_reflns_used 18232
_cell_measurement_temperature 100(2)
_cell_measurement_theta_max 70.6710
_cell_measurement_theta_min 4.7490
_cell_volume 4542.86(6)
_computing_cell_refinement 'CrysAlisPro 1.171.39.29c (Rigaku OD, 2017)'
_computing_data_collection 'CrysAlisPro 1.171.39.29c (Rigaku OD, 2017)'
_computing_data_reduction 'CrysAlisPro 1.171.39.29c (Rigaku OD, 2017)'
_computing_molecular_graphics 'Olex2 (Dolomanov et al., 2009)'
_computing_publication_material 'Olex2 (Dolomanov et al., 2009)'
_computing_structure_refinement 'XL (Sheldrick, 2008)'
_computing_structure_solution 'olex2.solve (Bourhis et al., 2015)'
_diffrn_ambient_temperature 100.15
_diffrn_detector 'CCD plate'
_diffrn_detector_area_resol_mean 10.3756
_diffrn_detector_type Atlas
_diffrn_measured_fraction_theta_full 0.997
_diffrn_measured_fraction_theta_max 0.998
_diffrn_measurement_details
;
List of Runs (angles in degrees, time in seconds):

  # Type    Start    End  Width  t~exp~   \w     \q     \k     \f   Frames
#--------------------------------------------------------------------------
  1  \w    -67.00  32.00   1.00    7.50    --  -42.33  37.00-120.00   99
  2  \w   -117.00 -18.00   1.00    7.50    --  -42.33 -37.00  60.00   99
  3  \w     23.00  98.00   1.00    7.50    --   42.33-125.00 -90.00   75
  4  \w     24.00 133.00   1.00   30.00    --  100.00 -77.00 -30.00  109
  5  \w     94.00 173.00   1.00   30.00    --  100.00 125.00   0.00   79
  6  \w     24.00 133.00   1.00   30.00    --  100.00 -77.00-180.00  109
  7  \w     94.00 173.00   1.00   30.00    --  100.00 125.00-120.00   79
  8  \w     74.00 173.00   1.00   30.00    --  100.00  45.00 -60.00   99
  9  \w     18.00 153.00   1.00   30.00    --  100.00 -15.00  90.00  135
 10  \w     18.00 153.00   1.00   30.00    --  100.00 -15.00 -90.00  135
 11  \w   -118.00 -10.00   1.00    7.50    --  -42.33 -77.00-150.00  108
 12  \w   -118.00 -10.00   1.00    7.50    --  -42.33 -77.00 -30.00  108
 13  \w      1.00  83.00   1.00    7.50    --   42.33 -99.00  60.00   82
 14  \w     71.00 105.00   1.00   30.00    --  100.00  61.00-180.00   34
 15  \w     71.00 172.00   1.00   30.00    --  100.00  61.00  90.00  101
;
_diffrn_measurement_device 'four-circle diffractometer'
_diffrn_measurement_device_type 'SuperNova, Dual, Cu at home/near, Atlas'
_diffrn_measurement_method '\w scans'
_diffrn_orient_matrix_type 'CrysAlisPro convention (1999,Acta A55,543-557)'
_diffrn_orient_matrix_UB_11 0.0450152000
_diffrn_orient_matrix_UB_12 0.0996874000
_diffrn_orient_matrix_UB_13 -0.0007597000
_diffrn_orient_matrix_UB_21 -0.0548664000
_diffrn_orient_matrix_UB_22 0.0287951000
_diffrn_orient_matrix_UB_23 -0.0570858000
_diffrn_orient_matrix_UB_31 -0.0723773000
_diffrn_orient_matrix_UB_32 0.0401548000
_diffrn_orient_matrix_UB_33 0.0428160000
_diffrn_radiation_monochromator mirror
_diffrn_radiation_probe x-ray
_diffrn_radiation_type CuK\a
_diffrn_radiation_wavelength 1.54184
_diffrn_reflns_av_R_equivalents 0.0292
_diffrn_reflns_av_unetI/netI 0.0131
_diffrn_reflns_limit_h_max 18
_diffrn_reflns_limit_h_min -18
_diffrn_reflns_limit_k_max 16
_diffrn_reflns_limit_k_min -15
_diffrn_reflns_limit_l_max 25
_diffrn_reflns_limit_l_min -26
_diffrn_reflns_number 39263
_diffrn_reflns_theta_full 70.49
_diffrn_reflns_theta_max 70.49
_diffrn_reflns_theta_min 4.10
_diffrn_source 'micro-focus sealed X-ray tube'
_diffrn_source_type 'SuperNova (Cu) X-ray Source'
_exptl_absorpt_coefficient_mu 6.362
_exptl_absorpt_correction_T_max 0.646
_exptl_absorpt_correction_T_min 0.394
_exptl_absorpt_correction_type gaussian
_exptl_absorpt_process_details
;
CrysAlisPro 1.171.39.29c (Rigaku Oxford Diffraction, 2017)
Numerical absorption correction based on gaussian integration over
            a multifaceted crystal model
Empirical absorption correction using spherical harmonics,
 implemented in SCALE3 ABSPACK scaling algorithm.
;
_exptl_crystal_colour colourless
_exptl_crystal_colour_primary colourless
_exptl_crystal_density_diffrn 1.396
_exptl_crystal_density_method 'not measured'
_exptl_crystal_description prism
_exptl_crystal_F_000 2000
_exptl_crystal_size_max 0.23
_exptl_crystal_size_mid 0.159
_exptl_crystal_size_min 0.108
_refine_diff_density_max 0.238
_refine_diff_density_min -0.244
_refine_diff_density_rms 0.040
_refine_ls_extinction_method none
_refine_ls_goodness_of_fit_ref 1.035
_refine_ls_hydrogen_treatment mixed
_refine_ls_matrix_type full
_refine_ls_number_parameters 294
_refine_ls_number_reflns 4345
_refine_ls_number_restraints 0
_refine_ls_restrained_S_all 1.035
_refine_ls_R_factor_all 0.0265
_refine_ls_R_factor_gt 0.0245
_refine_ls_shift/su_max 0.000
_refine_ls_shift/su_mean 0.000
_refine_ls_structure_factor_coef Fsqd
_refine_ls_weighting_details 'calc w=1/[\s^2^(Fo^2^)+(0.0338P)^2^+2.0467P] where P=(Fo^2^+2Fc^2^)/3'
_refine_ls_weighting_scheme calc
_refine_ls_wR_factor_gt 0.0629
_refine_ls_wR_factor_ref 0.0643
_reflns_number_gt 4121
_reflns_number_total 4345
_reflns_threshold_expression >2sigma(I)
_cod_data_source_file c8cc06247a2.cif
_cod_data_source_block complex1
_cod_depositor_comments 'Adding full bibliography for 7122370.cif.'
_cod_database_code 7122370
_chemical_oxdiff_formula 'C21 H28 B Fe N7 S'
_reflns_odcompleteness_completeness 99.93
_reflns_odcompleteness_iscentric 1
_reflns_odcompleteness_theta 66.97
_olex2_refinement_description
;
1. Fixed Uiso
 At 1.2 times of:
  All B(H) groups, All C(H) groups
 At 1.5 times of:
  All C(H,H,H) groups
2.a Ternary CH refined with riding coordinates:
 B1(H1)
2.b Aromatic/amide H refined with riding coordinates:
 C2(H2), C5(H5), C8(H8), C18(H18), C19(H19), C20(H20), C21(H21)
2.c Idealised Me refined as rotating group:
 C10(H10A,H10B,H10C), C11(H11A,H11B,H11C), C12(H12A,H12B,H12C), C13(H13A,H13B,
 H13C), C14(H14A,H14B,H14C), C15(H15A,H15B,H15C)
;
_olex2_date_sample_submission 2017-07-27
_olex2_submission_special_instructions 'No special instructions were received'
_oxdiff_exptl_absorpt_empirical_details
;
Empirical correction (ABSPACK) includes:
- Absorption correction using spherical harmonics
- Frame scaling
;
_oxdiff_exptl_absorpt_empirical_full_max 2.327
_oxdiff_exptl_absorpt_empirical_full_min 0.702

loop_
_space_group_symop_id
_space_group_symop_operation_xyz
1 'x, y, z'
2 '-x+1/2, -y, z+1/2'
3 'x+1/2, -y+1/2, -z'
4 '-x, y+1/2, -z+1/2'
5 '-x, -y, -z'
6 'x-1/2, y, -z-1/2'
7 '-x-1/2, y-1/2, z'
8 'x, -y-1/2, z-1/2'

loop_
_atom_site_label
_atom_site_type_symbol
_atom_site_fract_x
_atom_site_fract_y
_atom_site_fract_z
_atom_site_U_iso_or_equiv
_atom_site_adp_type
_atom_site_occupancy
_atom_site_calc_flag
_atom_site_refinement_flags_posn
Fe1 Fe 0.153358(13) 0.486720(16) 0.164199(10) 0.01690(7) Uani 1 d .
S1 S 0.10751(2) 0.47184(3) 0.265797(16) 0.02367(9) Uani 1 d .
N1 N 0.29119(7) 0.56480(8) 0.08232(5) 0.0172(2) Uani 1 d .
N2 N 0.27940(7) 0.53235(8) 0.14175(5) 0.0174(2) Uani 1 d .
N3 N 0.15330(7) 0.50138(9) 0.02806(6) 0.0191(2) Uani 1 d .
N4 N 0.11415(8) 0.44989(8) 0.07488(5) 0.0199(2) Uani 1 d .
N5 N 0.15249(7) 0.66269(9) 0.08226(5) 0.0181(2) Uani 1 d .
N6 N 0.11195(7) 0.63112(8) 0.13571(5) 0.0191(2) Uani 1 d .
N7 N 0.20008(9) 0.33215(9) 0.17915(5) 0.0219(2) Uani 1 d .
H7A H 0.2517(14) 0.3191(15) 0.1596(8) 0.039(5) Uiso 1 d .
H7B H 0.1609(13) 0.2931(16) 0.1589(9) 0.037(5) Uiso 1 d .
C1 C 0.37830(9) 0.57608(10) 0.07136(6) 0.0184(3) Uani 1 d .
C2 C 0.42334(9) 0.55120(10) 0.12488(6) 0.0196(3) Uani 1 d .
H2 H 0.4852 0.5524 0.1312 0.023 Uiso 1 calc R
C3 C 0.35887(9) 0.52400(10) 0.16770(6) 0.0177(3) Uani 1 d .
C4 C 0.12689(10) 0.46493(11) -0.02732(7) 0.0222(3) Uani 1 d .
C5 C 0.06984(10) 0.38957(11) -0.01586(7) 0.0255(3) Uani 1 d .
H5 H 0.0409 0.3504 -0.0457 0.031 Uiso 1 calc R
C6 C 0.06324(9) 0.38254(10) 0.04853(7) 0.0227(3) Uani 1 d .
C7 C 0.13453(9) 0.75749(10) 0.07317(6) 0.0194(3) Uani 1 d .
C8 C 0.08025(9) 0.78751(10) 0.12082(7) 0.0220(3) Uani 1 d .
H8 H 0.0562 0.8502 0.1266 0.026 Uiso 1 calc R
C9 C 0.06806(9) 0.70675(11) 0.15868(6) 0.0206(3) Uani 1 d .
C10 C 0.41369(10) 0.60629(11) 0.00962(6) 0.0238(3) Uani 1 d .
H10A H 0.3973 0.5583 -0.0217 0.036 Uiso 1 calc GR
H10B H 0.4779 0.6111 0.0119 0.036 Uiso 1 calc GR
H10C H 0.3890 0.6692 -0.0017 0.036 Uiso 1 calc GR
C11 C 0.36744(10) 0.48782(11) 0.23265(6) 0.0218(3) Uani 1 d .
H11A H 0.3140 0.5038 0.2559 0.033 Uiso 1 calc GR
H11B H 0.4184 0.5183 0.2524 0.033 Uiso 1 calc GR
H11C H 0.3755 0.4176 0.2322 0.033 Uiso 1 calc GR
C12 C 0.15921(11) 0.50257(12) -0.08800(7) 0.0304(4) Uani 1 d .
H12A H 0.1508 0.5727 -0.0896 0.046 Uiso 1 calc GR
H12B H 0.1262 0.4721 -0.1217 0.046 Uiso 1 calc GR
H12C H 0.2219 0.4876 -0.0925 0.046 Uiso 1 calc GR
C13 C 0.01004(10) 0.31559(12) 0.08780(8) 0.0299(3) Uani 1 d .
H13A H 0.0431 0.2557 0.0947 0.045 Uiso 1 calc GR
H13B H -0.0455 0.3007 0.0668 0.045 Uiso 1 calc GR
H13C H -0.0024 0.3464 0.1277 0.045 Uiso 1 calc GR
C14 C 0.17320(10) 0.81582(10) 0.02161(7) 0.0234(3) Uani 1 d .
H14A H 0.2375 0.8147 0.0247 0.035 Uiso 1 calc GR
H14B H 0.1523 0.8826 0.0246 0.035 Uiso 1 calc GR
H14C H 0.1551 0.7884 -0.0182 0.035 Uiso 1 calc GR
C15 C 0.01542(10) 0.69957(11) 0.21709(7) 0.0264(3) Uani 1 d .
H15A H -0.0449 0.6798 0.2071 0.040 Uiso 1 calc GR
H15B H 0.0144 0.7626 0.2378 0.040 Uiso 1 calc GR
H15C H 0.0423 0.6516 0.2446 0.040 Uiso 1 calc GR
C16 C 0.16266(9) 0.36461(10) 0.28716(6) 0.0194(3) Uani 1 d .
C17 C 0.20450(9) 0.30498(10) 0.24398(6) 0.0191(3) Uani 1 d .
C18 C 0.24970(9) 0.22288(10) 0.26255(7) 0.0230(3) Uani 1 d .
H18 H 0.2780 0.1835 0.2325 0.028 Uiso 1 calc R
C19 C 0.25395(11) 0.19785(12) 0.32468(7) 0.0281(3) Uani 1 d .
H19 H 0.2860 0.1424 0.3374 0.034 Uiso 1 calc R
C20 C 0.21075(11) 0.25488(12) 0.36798(7) 0.0296(3) Uani 1 d .
H20 H 0.2119 0.2374 0.4105 0.036 Uiso 1 calc R
C21 C 0.16610(10) 0.33686(12) 0.34947(7) 0.0254(3) Uani 1 d .
H21 H 0.1371 0.3753 0.3797 0.031 Uiso 1 calc R
B1 B 0.20916(10) 0.59230(11) 0.04321(7) 0.0185(3) Uani 1 d .
H1 H 0.2280 0.6245 0.0039 0.022 Uiso 1 calc R

loop_
_atom_site_aniso_label
_atom_site_aniso_U_11
_atom_site_aniso_U_22
_atom_site_aniso_U_33
_atom_site_aniso_U_23
_atom_site_aniso_U_13
_atom_site_aniso_U_12
Fe1 0.01601(12) 0.01730(12) 0.01738(12) -0.00092(8) -0.00101(8) -0.00073(8)
S1 0.02463(18) 0.02382(18) 0.02255(17) -0.00094(13) 0.00708(13) 0.00544(13)
N1 0.0185(6) 0.0172(6) 0.0160(5) 0.0004(4) -0.0007(4) 0.0007(4)
N2 0.0184(6) 0.0183(6) 0.0157(5) 0.0004(4) -0.0016(4) 0.0000(4)
N3 0.0201(6) 0.0182(6) 0.0190(6) -0.0016(5) -0.0043(4) 0.0021(4)
N4 0.0203(6) 0.0176(6) 0.0217(6) -0.0018(5) -0.0032(4) 0.0004(5)
N5 0.0181(6) 0.0171(6) 0.0191(6) 0.0002(5) -0.0028(4) 0.0003(4)
N6 0.0188(5) 0.0189(6) 0.0197(6) -0.0017(4) -0.0016(4) 0.0008(4)
N7 0.0261(6) 0.0215(6) 0.0180(6) -0.0003(5) 0.0045(5) 0.0024(5)
C1 0.0192(6) 0.0152(6) 0.0208(7) -0.0012(5) 0.0001(5) 0.0002(5)
C2 0.0173(6) 0.0196(7) 0.0218(7) 0.0012(5) -0.0020(5) -0.0007(5)
C3 0.0184(7) 0.0151(7) 0.0196(7) -0.0009(5) -0.0026(5) -0.0002(5)
C4 0.0251(7) 0.0205(7) 0.0211(7) -0.0051(6) -0.0066(6) 0.0066(6)
C5 0.0263(7) 0.0222(7) 0.0280(7) -0.0084(6) -0.0097(6) 0.0025(6)
C6 0.0200(7) 0.0182(7) 0.0299(7) -0.0061(6) -0.0047(6) 0.0028(5)
C7 0.0183(6) 0.0166(7) 0.0232(7) -0.0022(5) -0.0065(5) -0.0004(5)
C8 0.0199(7) 0.0175(7) 0.0286(7) -0.0039(6) -0.0034(6) 0.0019(5)
C9 0.0170(6) 0.0201(7) 0.0247(7) -0.0043(5) -0.0037(5) 0.0011(5)
C10 0.0239(7) 0.0263(8) 0.0212(7) 0.0034(6) 0.0016(6) -0.0006(6)
C11 0.0205(7) 0.0268(8) 0.0181(7) 0.0024(5) -0.0029(5) -0.0004(6)
C12 0.0423(10) 0.0286(9) 0.0203(8) -0.0046(6) -0.0049(6) 0.0022(7)
C13 0.0255(8) 0.0254(8) 0.0387(9) -0.0058(7) -0.0010(6) -0.0048(6)
C14 0.0252(7) 0.0179(7) 0.0271(7) 0.0003(6) -0.0029(6) -0.0006(6)
C15 0.0252(7) 0.0229(7) 0.0311(8) -0.0018(6) 0.0053(6) 0.0041(6)
C16 0.0179(6) 0.0203(7) 0.0201(7) -0.0010(5) 0.0017(5) -0.0029(5)
C17 0.0179(6) 0.0203(7) 0.0189(6) 0.0003(5) 0.0020(5) -0.0041(5)
C18 0.0237(7) 0.0199(7) 0.0253(7) -0.0001(6) 0.0053(6) -0.0003(6)
C19 0.0304(8) 0.0251(8) 0.0288(7) 0.0057(6) -0.0005(6) 0.0021(6)
C20 0.0373(9) 0.0327(8) 0.0188(7) 0.0035(6) -0.0014(6) -0.0016(7)
C21 0.0289(8) 0.0272(8) 0.0203(7) -0.0036(6) 0.0028(6) -0.0027(6)
B1 0.0200(7) 0.0183(8) 0.0171(7) -0.0008(6) -0.0026(6) 0.0022(6)

loop_
_atom_type_symbol
_atom_type_description
_atom_type_scat_dispersion_real
_atom_type_scat_dispersion_imag
_atom_type_scat_source
C C 0.0181 0.0091 'International Tables Vol C Tables 4.2.6.8 and 6.1.1.4'
H H 0.0000 0.0000 'International Tables Vol C Tables 4.2.6.8 and 6.1.1.4'
B B 0.0090 0.0039 'International Tables Vol C Tables 4.2.6.8 and 6.1.1.4'
N N 0.0311 0.0180 'International Tables Vol C Tables 4.2.6.8 and 6.1.1.4'
S S 0.3331 0.5567 'International Tables Vol C Tables 4.2.6.8 and 6.1.1.4'
Fe Fe -1.1336 3.1974 'International Tables Vol C Tables 4.2.6.8 and 6.1.1.4'

loop_
_exptl_crystal_face_index_h
_exptl_crystal_face_index_k
_exptl_crystal_face_index_l
_exptl_crystal_face_perp_dist
-6 0 12 0.0459
-6 1 -12 0.0324
2 0 14 0.0510
8 -1 -9 0.0595
1 8 -6 0.0817
0 -9 4 0.0948
-8 -5 1 0.0637
7 2 9 0.0876
-2 -3 -13 0.0754

loop_
_geom_angle_atom_site_label_1
_geom_angle_atom_site_label_2
_geom_angle_atom_site_label_3
_geom_angle
N2 Fe1 S1 121.83(3)
N2 Fe1 N4 97.04(5)
N2 Fe1 N6 85.50(4)
N2 Fe1 N7 91.79(5)
N4 Fe1 S1 140.45(4)
N4 Fe1 N6 83.16(4)
N4 Fe1 N7 89.45(5)
N6 Fe1 S1 105.19(3)
N6 Fe1 N7 171.75(4)
N7 Fe1 S1 82.86(3)
C16 S1 Fe1 100.35(5)
N2 N1 B1 118.95(11)
C1 N1 N2 109.22(10)
C1 N1 B1 131.42(11)
N1 N2 Fe1 116.05(8)
C3 N2 Fe1 135.25(9)
C3 N2 N1 107.60(11)
N4 N3 B1 120.18(11)
C4 N3 N4 109.10(11)
C4 N3 B1 130.39(12)
N3 N4 Fe1 115.52(9)
C6 N4 Fe1 136.87(10)
C6 N4 N3 107.42(11)
N6 N5 B1 120.28(11)
C7 N5 N6 109.76(11)
C7 N5 B1 129.96(12)
N5 N6 Fe1 113.38(8)
C9 N6 Fe1 139.12(10)
C9 N6 N5 106.57(11)
Fe1 N7 H7A 113.0(13)
Fe1 N7 H7B 106.5(13)
H7A N7 H7B 102.8(17)
C17 N7 Fe1 113.25(9)
C17 N7 H7A 110.9(12)
C17 N7 H7B 109.8(12)
N1 C1 C2 107.97(12)
N1 C1 C10 122.63(12)
C2 C1 C10 129.35(13)
C1 C2 H2 127.1
C1 C2 C3 105.77(12)
C3 C2 H2 127.1
N2 C3 C2 109.44(12)
N2 C3 C11 120.07(13)
C2 C3 C11 130.48(13)
N3 C4 C5 108.00(13)
N3 C4 C12 123.05(14)
C5 C4 C12 128.93(13)
C4 C5 H5 127.0
C4 C5 C6 106.04(13)
C6 C5 H5 127.0
N4 C6 C5 109.45(13)
N4 C6 C13 120.25(13)
C5 C6 C13 130.30(13)
N5 C7 C8 107.68(13)
N5 C7 C14 123.49(13)
C8 C7 C14 128.75(13)
C7 C8 H8 127.1
C7 C8 C9 105.90(12)
C9 C8 H8 127.1
N6 C9 C8 110.09(12)
N6 C9 C15 121.82(13)
C8 C9 C15 128.09(13)
C1 C10 H10A 109.5
C1 C10 H10B 109.5
C1 C10 H10C 109.5
H10A C10 H10B 109.5
H10A C10 H10C 109.5
H10B C10 H10C 109.5
C3 C11 H11A 109.5
C3 C11 H11B 109.5
C3 C11 H11C 109.5
H11A C11 H11B 109.5
H11A C11 H11C 109.5
H11B C11 H11C 109.5
C4 C12 H12A 109.5
C4 C12 H12B 109.5
C4 C12 H12C 109.5
H12A C12 H12B 109.5
H12A C12 H12C 109.5
H12B C12 H12C 109.5
C6 C13 H13A 109.5
C6 C13 H13B 109.5
C6 C13 H13C 109.5
H13A C13 H13B 109.5
H13A C13 H13C 109.5
H13B C13 H13C 109.5
C7 C14 H14A 109.5
C7 C14 H14B 109.5
C7 C14 H14C 109.5
H14A C14 H14B 109.5
H14A C14 H14C 109.5
H14B C14 H14C 109.5
C9 C15 H15A 109.5
C9 C15 H15B 109.5
C9 C15 H15C 109.5
H15A C15 H15B 109.5
H15A C15 H15C 109.5
H15B C15 H15C 109.5
C17 C16 S1 122.55(11)
C17 C16 C21 117.49(13)
C21 C16 S1 119.95(11)
C16 C17 N7 117.97(12)
C18 C17 N7 120.94(12)
C18 C17 C16 121.09(13)
C17 C18 H18 119.8
C19 C18 C17 120.48(14)
C19 C18 H18 119.8
C18 C19 H19 120.4
C18 C19 C20 119.15(14)
C20 C19 H19 120.4
C19 C20 H20 119.9
C21 C20 C19 120.30(14)
C21 C20 H20 119.9
C16 C21 H21 119.3
C20 C21 C16 121.45(14)
C20 C21 H21 119.3
N1 B1 H1 109.9
N3 B1 N1 110.77(11)
N3 B1 H1 109.9
N5 B1 N1 107.73(11)
N5 B1 N3 108.68(11)
N5 B1 H1 109.9

loop_
_geom_bond_atom_site_label_1
_geom_bond_atom_site_label_2
_geom_bond_distance
Fe1 S1 2.3107(4)
Fe1 N2 2.0746(12)
Fe1 N4 2.0817(12)
Fe1 N6 2.1843(12)
Fe1 N7 2.2776(13)
S1 C16 1.7660(15)
N1 N2 1.3710(15)
N1 C1 1.3539(18)
N1 B1 1.5533(18)
N2 C3 1.3366(18)
N3 N4 1.3727(17)
N3 C4 1.3583(18)
N3 B1 1.5532(19)
N4 C6 1.3386(18)
N5 N6 1.3793(16)
N5 C7 1.3548(18)
N5 B1 1.5498(19)
N6 C9 1.3369(18)
N7 H7A 0.91(2)
N7 H7B 0.92(2)
N7 C17 1.4509(17)
C1 C2 1.3865(19)
C1 C10 1.4970(19)
C2 H2 0.9500
C2 C3 1.3987(19)
C3 C11 1.4948(19)
C4 C5 1.379(2)
C4 C12 1.493(2)
C5 H5 0.9500
C5 C6 1.397(2)
C6 C13 1.494(2)
C7 C8 1.383(2)
C7 C14 1.495(2)
C8 H8 0.9500
C8 C9 1.397(2)
C9 C15 1.497(2)
C10 H10A 0.9800
C10 H10B 0.9800
C10 H10C 0.9800
C11 H11A 0.9800
C11 H11B 0.9800
C11 H11C 0.9800
C12 H12A 0.9800
C12 H12B 0.9800
C12 H12C 0.9800
C13 H13A 0.9800
C13 H13B 0.9800
C13 H13C 0.9800
C14 H14A 0.9800
C14 H14B 0.9800
C14 H14C 0.9800
C15 H15A 0.9800
C15 H15B 0.9800
C15 H15C 0.9800
C16 C17 1.3982(19)
C16 C21 1.400(2)
C17 C18 1.387(2)
C18 H18 0.9500
C18 C19 1.387(2)
C19 H19 0.9500
C19 C20 1.389(2)
C20 H20 0.9500
C20 C21 1.381(2)
C21 H21 0.9500
B1 H1 1.0000

loop_
_geom_torsion_atom_site_label_1
_geom_torsion_atom_site_label_2
_geom_torsion_atom_site_label_3
_geom_torsion_atom_site_label_4
_geom_torsion
Fe1 S1 C16 C17 -10.95(12)
Fe1 S1 C16 C21 168.64(11)
Fe1 N2 C3 C2 167.04(10)
Fe1 N2 C3 C11 -11.7(2)
Fe1 N4 C6 C5 -173.98(11)
Fe1 N4 C6 C13 6.7(2)
Fe1 N6 C9 C8 167.11(10)
Fe1 N6 C9 C15 -12.6(2)
Fe1 N7 C17 C16 14.04(16)
Fe1 N7 C17 C18 -165.27(10)
S1 Fe1 N2 N1 -161.84(7)
S1 Fe1 N2 C3 31.91(15)
S1 Fe1 N4 N3 161.20(7)
S1 Fe1 N4 C6 -24.61(17)
S1 Fe1 N6 N5 164.41(8)
S1 Fe1 N6 C9 -2.56(15)
S1 Fe1 N7 C17 -16.11(9)
S1 C16 C17 N7 -1.43(18)
S1 C16 C17 C18 177.87(11)
S1 C16 C21 C20 -178.18(12)
N1 N2 C3 C2 -0.02(15)
N1 N2 C3 C11 -178.73(12)
N1 C1 C2 C3 0.47(15)
N2 Fe1 S1 C16 -75.01(6)
N2 Fe1 N4 N3 -29.00(10)
N2 Fe1 N4 C6 145.20(14)
N2 Fe1 N6 N5 42.62(9)
N2 Fe1 N6 C9 -124.36(14)
N2 Fe1 N7 C17 105.75(10)
N2 N1 C1 C2 -0.50(15)
N2 N1 C1 C10 177.07(12)
N2 N1 B1 N3 -67.62(15)
N2 N1 B1 N5 51.13(15)
N3 N4 C6 C5 0.53(15)
N3 N4 C6 C13 -178.77(12)
N3 C4 C5 C6 0.01(16)
N4 Fe1 S1 C16 93.05(7)
N4 Fe1 N2 N1 25.78(10)
N4 Fe1 N2 C3 -140.47(13)
N4 Fe1 N6 N5 -55.04(9)
N4 Fe1 N6 C9 137.99(15)
N4 Fe1 N7 C17 -157.22(10)
N4 N3 C4 C5 0.31(15)
N4 N3 C4 C12 -178.23(13)
N4 N3 B1 N1 63.72(15)
N4 N3 B1 N5 -54.46(15)
N5 N6 C9 C8 -0.43(15)
N5 N6 C9 C15 179.87(12)
N5 C7 C8 C9 0.77(15)
N6 Fe1 S1 C16 -169.20(6)
N6 Fe1 N2 N1 -56.74(9)
N6 Fe1 N2 C3 137.01(14)
N6 Fe1 N4 N3 55.59(9)
N6 Fe1 N4 C6 -130.22(14)
N6 Fe1 N7 C17 176.4(3)
N6 N5 C7 C8 -1.06(15)
N6 N5 C7 C14 175.84(12)
N6 N5 B1 N1 -66.54(15)
N6 N5 B1 N3 53.54(15)
N7 Fe1 S1 C16 12.66(6)
N7 Fe1 N2 N1 115.45(9)
N7 Fe1 N2 C3 -50.80(14)
N7 Fe1 N4 N3 -120.74(9)
N7 Fe1 N4 C6 53.46(14)
N7 Fe1 N6 N5 -28.5(4)
N7 Fe1 N6 C9 164.5(3)
N7 C17 C18 C19 179.63(14)
C1 N1 N2 Fe1 -169.57(9)
C1 N1 N2 C3 0.32(15)
C1 N1 B1 N3 120.57(15)
C1 N1 B1 N5 -120.69(15)
C1 C2 C3 N2 -0.28(16)
C1 C2 C3 C11 178.25(14)
C4 N3 N4 Fe1 175.32(9)
C4 N3 N4 C6 -0.52(15)
C4 N3 B1 N1 -123.67(14)
C4 N3 B1 N5 118.16(15)
C4 C5 C6 N4 -0.34(17)
C4 C5 C6 C13 178.87(15)
C7 N5 N6 Fe1 -170.22(8)
C7 N5 N6 C9 0.92(14)
C7 N5 B1 N1 112.75(15)
C7 N5 B1 N3 -127.17(14)
C7 C8 C9 N6 -0.20(16)
C7 C8 C9 C15 179.48(14)
C10 C1 C2 C3 -176.87(14)
C12 C4 C5 C6 178.44(15)
C14 C7 C8 C9 -175.92(13)
C16 C17 C18 C19 0.3(2)
C17 C16 C21 C20 1.4(2)
C17 C18 C19 C20 1.4(2)
C18 C19 C20 C21 -1.7(2)
C19 C20 C21 C16 0.3(2)
C21 C16 C17 N7 178.97(13)
C21 C16 C17 C18 -1.7(2)
B1 N1 N2 Fe1 16.92(14)
B1 N1 N2 C3 -173.19(12)
B1 N1 C1 C2 171.92(13)
B1 N1 C1 C10 -10.5(2)
B1 N3 N4 Fe1 -10.62(15)
B1 N3 N4 C6 173.54(12)
B1 N3 C4 C5 -172.94(13)
B1 N3 C4 C12 8.5(2)
B1 N5 N6 Fe1 9.20(14)
B1 N5 N6 C9 -179.66(11)
B1 N5 C7 C8 179.59(12)
B1 N5 C7 C14 -3.5(2)

loop_
_exptl_oxdiff_crystal_face_indexfrac_h
_exptl_oxdiff_crystal_face_indexfrac_k
_exptl_oxdiff_crystal_face_indexfrac_l
_exptl_oxdiff_crystal_face_x
_exptl_oxdiff_crystal_face_y
_exptl_oxdiff_crystal_face_z
-6.0000 -0.0000 12.0000 -0.2792 -0.3558 0.9481
-6.0000 1.0000 -12.0000 -0.1613 1.0430 -0.0394
2.0000 -0.0000 14.0000 0.0794 -0.9089 0.4547
8.0000 -1.0000 -9.0000 0.2673 0.0460 -1.0045
1.0000 8.0000 -6.0000 0.8471 0.5180 -0.0080
0.0000 -9.0000 4.0000 -0.9002 -0.4875 -0.1901
-8.0000 -5.0000 1.0000 -0.8593 0.2379 0.4211
7.0000 2.0000 9.0000 0.5076 -0.8402 -0.0410
-2.0000 -3.0000 -13.0000 -0.3792 0.7655 -0.5323
